data_4114459
loop_
_publ_author_name
'Jacob S. Alexander'
'Damian G. Allis'
'Bruce S. Hudson'
'Karin Ruhlandt-Senge'

_publ_section_title
;
 An Examination of Metal-Ligand Binding Modes in Rubidium
 Diphenylmethanide
;
_journal_name_full 'Journal of the American Chemical Society'
_journal_page_first 15002
_journal_page_last 15003
_journal_paper_doi 10.1021/ja037201y
_journal_volume 125
_journal_year 2003
_chemical_formula_sum 'C29 H43 O7 Rb'
_chemical_formula_weight 589.10
_chemical_name_systematic
; 
 ? 
;
_space_group_IT_number 61
_symmetry_cell_setting orthorhombic
_symmetry_space_group_name_Hall '-P 2bc 2ac'
_symmetry_space_group_name_H-M 'P c a b'
_atom_sites_solution_hydrogens geom
_atom_sites_solution_primary direct
_atom_sites_solution_secondary difmap
_audit_creation_method SHELXL-97
_cell_angle_alpha 90.00
_cell_angle_beta 90.00
_cell_angle_gamma 90.00
_cell_formula_units_Z 8
_cell_length_a 14.2054(13)
_cell_length_b 19.0969(17)
_cell_length_c 21.498(2)
_cell_measurement_temperature 94(2)
_cell_volume 5832.0(9)
_computing_cell_refinement 'Bruker SMART'
_computing_data_collection 'Bruker SMART'
_computing_data_reduction 'Bruker SAINT'
_computing_molecular_graphics 'Bruker SHELXTL'
_computing_publication_material 'Bruker SHELXTL'
_computing_structure_refinement 'SHELXL-97 (Sheldrick, 1997)'
_computing_structure_solution 'SHELXS-97 (Sheldrick, 1990)'
_diffrn_ambient_temperature 94(2)
_diffrn_measured_fraction_theta_full 0.999
_diffrn_measured_fraction_theta_max 0.999
_diffrn_measurement_device_type 'CCD area detector'
_diffrn_measurement_method 'phi and omega scans'
_diffrn_radiation_monochromator graphite
_diffrn_radiation_source 'fine-focus sealed tube'
_diffrn_radiation_type MoK\a
_diffrn_radiation_wavelength 0.71073
_diffrn_reflns_av_R_equivalents 0.0543
_diffrn_reflns_av_sigmaI/netI 0.0400
_diffrn_reflns_limit_h_max 16
_diffrn_reflns_limit_h_min -16
_diffrn_reflns_limit_k_max 22
_diffrn_reflns_limit_k_min -22
_diffrn_reflns_limit_l_max 25
_diffrn_reflns_limit_l_min -25
_diffrn_reflns_number 45067
_diffrn_reflns_theta_full 25.00
_diffrn_reflns_theta_max 25.00
_diffrn_reflns_theta_min 1.89
_exptl_absorpt_coefficient_mu 1.740
_exptl_absorpt_correction_type none
_exptl_crystal_colour orange
_exptl_crystal_density_diffrn 1.342
_exptl_crystal_density_meas 0
_exptl_crystal_description block
_exptl_crystal_F_000 2480
_exptl_crystal_size_max 0.35
_exptl_crystal_size_mid 0.25
_exptl_crystal_size_min 0.20
_refine_diff_density_max 0.799
_refine_diff_density_min -0.645
_refine_diff_density_rms 0.115
_refine_ls_extinction_method none
_refine_ls_goodness_of_fit_ref 1.249
_refine_ls_hydrogen_treatment mixed
_refine_ls_matrix_type full
_refine_ls_number_parameters 704
_refine_ls_number_reflns 5134
_refine_ls_number_restraints 466
_refine_ls_restrained_S_all 1.201
_refine_ls_R_factor_all 0.1385
_refine_ls_R_factor_gt 0.1094
_refine_ls_shift/su_max 0.001
_refine_ls_shift/su_mean 0.000
_refine_ls_structure_factor_coef Fsqd
_refine_ls_weighting_details 'calc w=1/[\s^2^(Fo^2^)+(0.0000P)^2^+96.1648P] where P=(Fo^2^+2Fc^2^)/3'
_refine_ls_weighting_scheme calc
_refine_ls_wR_factor_gt 0.2212
_refine_ls_wR_factor_ref 0.2287
_reflns_number_gt 3362
_reflns_number_total 5134
_reflns_threshold_expression >2sigma(I)
_cod_data_source_file ja037201ysi20030710_030926.cif
_cod_data_source_block pcab
_cod_database_code 4114459

loop_
_symmetry_equiv_pos_as_xyz
'x, y, z'
'-x, -y+1/2, z+1/2'
'x+1/2, -y, -z+1/2'
'-x+1/2, y+1/2, -z'
'-x, -y, -z'
'x, y-1/2, -z-1/2'
'-x-1/2, y, z-1/2'
'x-1/2, -y-1/2, z'

loop_
_atom_site_label
_atom_site_type_symbol
_atom_site_fract_x
_atom_site_fract_y
_atom_site_fract_z
_atom_site_U_iso_or_equiv
_atom_site_adp_type
_atom_site_occupancy
_atom_site_symmetry_multiplicity
_atom_site_calc_flag
_atom_site_refinement_flags
_atom_site_disorder_assembly
_atom_site_disorder_group
Rb1 Rb 0.25026(8) 0.08186(4) 0.37339(4) 0.0323(3) Uani 1 1 d . . .
C1 C 0.4861(7) -0.0542(5) 0.4057(5) 0.033(2) Uani 1 1 d . . .
H1A H 0.5121 -0.0477 0.4460 0.040 Uiso 1 1 calc R . .
C2 C 0.4712(6) 0.0094(5) 0.3730(5) 0.036(2) Uani 1 1 d . . .
C3 C 0.4915(8) 0.0751(6) 0.4038(5) 0.043(3) Uani 1 1 d . . .
H3A H 0.5121 0.0738 0.4458 0.052 Uiso 1 1 calc R . .
C4 C 0.4826(8) 0.1385(6) 0.3758(6) 0.048(3) Uani 1 1 d . . .
H4A H 0.4984 0.1798 0.3982 0.058 Uiso 1 1 calc R . .
C5 C 0.4507(7) 0.1437(5) 0.3153(5) 0.043(3) Uani 1 1 d . . .
H5A H 0.4408 0.1879 0.2962 0.051 Uiso 1 1 calc R . .
C6 C 0.4336(7) 0.0805(5) 0.2830(5) 0.038(2) Uani 1 1 d . . .
H6A H 0.4154 0.0824 0.2405 0.046 Uiso 1 1 calc R . .
C7 C 0.4425(7) 0.0170(5) 0.3112(4) 0.031(2) Uani 1 1 d . . .
H7A H 0.4286 -0.0239 0.2878 0.037 Uiso 1 1 calc R . .
C8 C 0.4701(7) -0.1257(5) 0.3903(4) 0.032(2) Uani 1 1 d . . .
C9 C 0.5135(8) -0.1798(6) 0.4242(5) 0.044(3) Uani 1 1 d . . .
H9A H 0.5522 -0.1675 0.4585 0.053 Uiso 1 1 calc R . .
C10 C 0.5027(10) -0.2493(6) 0.4100(5) 0.055(3) Uani 1 1 d . . .
H10A H 0.5329 -0.2832 0.4354 0.066 Uiso 1 1 calc R . .
C11 C 0.4495(9) -0.2717(6) 0.3604(5) 0.055(3) Uani 1 1 d . . .
H11A H 0.4451 -0.3198 0.3495 0.066 Uiso 1 1 calc R . .
C12 C 0.4028(8) -0.2200(6) 0.3272(5) 0.044(3) Uani 1 1 d . . .
H12A H 0.3626 -0.2336 0.2941 0.052 Uiso 1 1 calc R . .
C13 C 0.4124(7) -0.1498(5) 0.3403(5) 0.038(2) Uani 1 1 d . . .
H13A H 0.3798 -0.1165 0.3155 0.045 Uiso 1 1 calc R . .
O7 O 0.0105(16) 0.0304(12) 0.4126(10) 0.132(9) Uani 0.65(2) 1 d PDU A 1
C14 C -0.0492(13) 0.0359(10) 0.3586(8) 0.045(5) Uani 0.65(2) 1 d PDU A 1
H14A H -0.0983 -0.0008 0.3602 0.054 Uiso 0.65(2) 1 calc PR A 1
H14B H -0.0113 0.0285 0.3206 0.054 Uiso 0.65(2) 1 calc PR A 1
C15 C -0.0951(14) 0.1069(10) 0.3560(9) 0.045(5) Uani 0.65(2) 1 d PDU A 1
H15A H -0.1630 0.1040 0.3662 0.054 Uiso 0.65(2) 1 calc PR A 1
H15B H -0.0876 0.1285 0.3144 0.054 Uiso 0.65(2) 1 calc PR A 1
C16 C -0.041(2) 0.1477(14) 0.4058(14) 0.117(13) Uani 0.65(2) 1 d PDU A 1
H16A H 0.0074 0.1783 0.3865 0.141 Uiso 0.65(2) 1 calc PR A 1
H16B H -0.0839 0.1770 0.4309 0.141 Uiso 0.65(2) 1 calc PR A 1
C17 C 0.005(2) 0.0926(12) 0.4457(12) 0.083(8) Uani 0.65(2) 1 d PDU A 1
H17A H 0.0693 0.1080 0.4578 0.100 Uiso 0.65(2) 1 calc PR A 1
H17B H -0.0320 0.0855 0.4841 0.100 Uiso 0.65(2) 1 calc PR A 1
O7' O 0.0394(17) 0.0909(13) 0.4170(14) 0.057(9) Uani 0.35(2) 1 d PDU A 2
C14' C -0.017(5) 0.053(5) 0.372(4) 0.21(5) Uani 0.35(2) 1 d PDU A 2
H14C H -0.0221 0.0034 0.3847 0.253 Uiso 0.35(2) 1 calc PR A 2
H14D H 0.0139 0.0547 0.3308 0.253 Uiso 0.35(2) 1 calc PR A 2
C15' C -0.115(5) 0.084(3) 0.366(4) 0.16(4) Uani 0.35(2) 1 d PDU A 2
H15C H -0.1558 0.0769 0.4034 0.192 Uiso 0.35(2) 1 calc PR A 2
H15D H -0.1490 0.0712 0.3274 0.192 Uiso 0.35(2) 1 calc PR A 2
C16' C -0.063(4) 0.154(3) 0.3642(18) 0.102(18) Uani 0.35(2) 1 d PDU A 2
H16C H -0.0104 0.1546 0.3337 0.122 Uiso 0.35(2) 1 calc PR A 2
H16D H -0.1044 0.1947 0.3585 0.122 Uiso 0.35(2) 1 calc PR A 2
C17' C -0.030(2) 0.1441(16) 0.4304(15) 0.039(9) Uani 0.35(2) 1 d PDU A 2
H17C H -0.0015 0.1872 0.4479 0.046 Uiso 0.35(2) 1 calc PR A 2
H17D H -0.0807 0.1270 0.4580 0.046 Uiso 0.35(2) 1 calc PR A 2
O1 O 0.2182(17) 0.0131(11) 0.4940(11) 0.034(6) Uani 0.40 1 d PDU B 3
C18 C 0.266(2) -0.0522(14) 0.4834(13) 0.035(7) Uani 0.40 1 d PDU B 3
H18A H 0.2741 -0.0770 0.5235 0.043 Uiso 0.40 1 calc PR B 3
H18B H 0.3296 -0.0427 0.4663 0.043 Uiso 0.40 1 calc PR B 3
C19 C 0.212(3) -0.0985(17) 0.4387(13) 0.041(12) Uani 0.40 1 d PDU B 3
H19A H 0.2421 -0.1452 0.4348 0.049 Uiso 0.40 1 calc PR B 3
H19B H 0.1461 -0.1045 0.4522 0.049 Uiso 0.40 1 calc PR B 3
O2 O 0.2179(16) -0.0602(12) 0.3812(10) 0.035(6) Uani 0.40 1 d PDU B 3
C20 C 0.159(2) -0.0960(15) 0.3370(12) 0.039(7) Uani 0.40 1 d PDU B 3
H20A H 0.0921 -0.0878 0.3466 0.047 Uiso 0.40 1 calc PR B 3
H20B H 0.1715 -0.1470 0.3385 0.047 Uiso 0.40 1 calc PR B 3
C21 C 0.183(2) -0.0674(10) 0.2730(11) 0.019(7) Uani 0.40 1 d PDU B 3
H21A H 0.2507 -0.0737 0.2640 0.023 Uiso 0.40 1 calc PR B 3
H21B H 0.1461 -0.0922 0.2407 0.023 Uiso 0.40 1 calc PR B 3
O3 O 0.1588(16) 0.0065(9) 0.2737(9) 0.018(5) Uani 0.40 1 d PDU B 3
C22 C 0.1788(18) 0.0399(13) 0.2153(10) 0.026(6) Uani 0.40 1 d PDU B 3
H22A H 0.1501 0.0132 0.1807 0.031 Uiso 0.40 1 calc PR B 3
H22B H 0.2476 0.0423 0.2084 0.031 Uiso 0.40 1 calc PR B 3
C23 C 0.138(2) 0.1126(14) 0.2181(12) 0.028(6) Uani 0.40 1 d PDU B 3
H23A H 0.1398 0.1343 0.1762 0.034 Uiso 0.40 1 calc PR B 3
H23B H 0.0712 0.1102 0.2315 0.034 Uiso 0.40 1 calc PR B 3
O4 O 0.1906(18) 0.1545(11) 0.2611(11) 0.027(6) Uani 0.40 1 d PDU B 3
C24 C 0.153(2) 0.2233(13) 0.2662(14) 0.042(8) Uani 0.40 1 d PDU B 3
H24A H 0.0840 0.2206 0.2719 0.051 Uiso 0.40 1 calc PR B 3
H24B H 0.1654 0.2494 0.2272 0.051 Uiso 0.40 1 calc PR B 3
C25 C 0.196(3) 0.2624(16) 0.3205(11) 0.041(8) Uani 0.40 1 d PDU B 3
H25A H 0.2657 0.2635 0.3159 0.049 Uiso 0.40 1 calc PR B 3
H25B H 0.1731 0.3113 0.3211 0.049 Uiso 0.40 1 calc PR B 3
O5 O 0.1713(13) 0.2276(10) 0.3781(9) 0.029(5) Uani 0.40 1 d PDU B 3
C26 C 0.208(2) 0.2642(14) 0.4305(10) 0.040(7) Uani 0.40 1 d PDU B 3
H26A H 0.1810 0.3121 0.4318 0.048 Uiso 0.40 1 calc PR B 3
H26B H 0.2769 0.2681 0.4270 0.048 Uiso 0.40 1 calc PR B 3
C27 C 0.182(2) 0.2254(13) 0.4900(12) 0.042(7) Uani 0.40 1 d PDU B 3
H27A H 0.2008 0.2532 0.5269 0.051 Uiso 0.40 1 calc PR B 3
H27B H 0.1139 0.2162 0.4919 0.051 Uiso 0.40 1 calc PR B 3
O6 O 0.2349(12) 0.1599(11) 0.4878(8) 0.025(5) Uani 0.40 1 d PDU B 3
C28 C 0.2073(18) 0.1228(13) 0.5435(10) 0.032(6) Uani 0.40 1 d PDU B 3
H28A H 0.1387 0.1135 0.5434 0.038 Uiso 0.40 1 calc PR B 3
H28B H 0.2233 0.1503 0.5811 0.038 Uiso 0.40 1 calc PR B 3
C29 C 0.263(3) 0.0540(17) 0.5422(14) 0.033(12) Uani 0.40 1 d PDU B 3
H29A H 0.3297 0.0626 0.5322 0.039 Uiso 0.40 1 calc PR B 3
H29B H 0.2587 0.0297 0.5828 0.039 Uiso 0.40 1 calc PR B 3
O1' O 0.2153(15) -0.0098(11) 0.4827(10) 0.016(5) Uani 0.40 1 d PDU B 4
C18' C 0.2418(16) -0.0793(10) 0.4643(10) 0.011(4) Uani 0.40 1 d PDU B 4
H18C H 0.2377 -0.1108 0.5008 0.013 Uiso 0.40 1 calc PR B 4
H18D H 0.3080 -0.0789 0.4499 0.013 Uiso 0.40 1 calc PR B 4
C19' C 0.1798(15) -0.1069(11) 0.4132(9) 0.015(5) Uani 0.40 1 d PDU B 4
H19C H 0.1917 -0.1574 0.4064 0.018 Uiso 0.40 1 calc PR B 4
H19D H 0.1126 -0.1005 0.4241 0.018 Uiso 0.40 1 calc PR B 4
O2' O 0.2031(12) -0.0674(10) 0.3587(8) 0.014(4) Uani 0.40 1 d PDU B 4
C20' C 0.1466(14) -0.0869(10) 0.3064(10) 0.010(4) Uani 0.40 1 d PDU B 4
H20C H 0.0794 -0.0783 0.3160 0.012 Uiso 0.40 1 calc PR B 4
H20D H 0.1546 -0.1375 0.2978 0.012 Uiso 0.40 1 calc PR B 4
C21' C 0.1745(15) -0.0453(10) 0.2499(10) 0.008(5) Uani 0.40 1 d PDU B 4
H21C H 0.2431 -0.0491 0.2427 0.009 Uiso 0.40 1 calc PR B 4
H21D H 0.1411 -0.0629 0.2126 0.009 Uiso 0.40 1 calc PR B 4
O3' O 0.1488(17) 0.0262(10) 0.2622(9) 0.017(5) Uani 0.40 1 d PDU B 4
C22' C 0.1688(15) 0.0713(12) 0.2104(9) 0.010(4) Uani 0.40 1 d PDU B 4
H22C H 0.1361 0.0534 0.1730 0.012 Uiso 0.40 1 calc PR B 4
H22D H 0.2373 0.0706 0.2019 0.012 Uiso 0.40 1 calc PR B 4
C23' C 0.1380(16) 0.1457(12) 0.2227(10) 0.014(5) Uani 0.40 1 d PDU B 4
H23C H 0.1481 0.1747 0.1851 0.017 Uiso 0.40 1 calc PR B 4
H23D H 0.0702 0.1468 0.2332 0.017 Uiso 0.40 1 calc PR B 4
O4' O 0.1925(17) 0.1728(11) 0.2737(10) 0.015(5) Uani 0.40 1 d PDU B 4
C24' C 0.156(2) 0.2398(12) 0.2913(13) 0.034(7) Uani 0.40 1 d PDU B 4
H24C H 0.0901 0.2354 0.3050 0.040 Uiso 0.40 1 calc PR B 4
H24D H 0.1586 0.2723 0.2554 0.040 Uiso 0.40 1 calc PR B 4
C25' C 0.2165(19) 0.2679(13) 0.3440(11) 0.028(6) Uani 0.40 1 d PDU B 4
H25C H 0.2839 0.2662 0.3324 0.034 Uiso 0.40 1 calc PR B 4
H25D H 0.1994 0.3170 0.3532 0.034 Uiso 0.40 1 calc PR B 4
O5' O 0.1995(13) 0.2247(10) 0.3972(9) 0.021(5) Uani 0.40 1 d PDU B 4
C26' C 0.2552(18) 0.2477(12) 0.4494(10) 0.031(5) Uani 0.40 1 d PDU B 4
H26C H 0.2439 0.2980 0.4579 0.037 Uiso 0.40 1 calc PR B 4
H26D H 0.3231 0.2408 0.4409 0.037 Uiso 0.40 1 calc PR B 4
C27' C 0.2244(16) 0.2033(12) 0.5048(10) 0.018(5) Uani 0.40 1 d PDU B 4
H27C H 0.2506 0.2224 0.5439 0.021 Uiso 0.40 1 calc PR B 4
H27D H 0.1548 0.2026 0.5081 0.021 Uiso 0.40 1 calc PR B 4
O6' O 0.2602(15) 0.1331(11) 0.4935(9) 0.020(5) Uani 0.40 1 d PDU B 4
C28' C 0.2401(18) 0.0896(13) 0.5466(9) 0.021(5) Uani 0.40 1 d PDU B 4
H28C H 0.1715 0.0871 0.5545 0.025 Uiso 0.40 1 calc PR B 4
H28D H 0.2718 0.1077 0.5843 0.025 Uiso 0.40 1 calc PR B 4
C29' C 0.2790(15) 0.0181(12) 0.5284(9) 0.014(5) Uani 0.40 1 d PDU B 4
H29C H 0.3430 0.0228 0.5108 0.017 Uiso 0.40 1 calc PR B 4
H29D H 0.2820 -0.0131 0.5651 0.017 Uiso 0.40 1 calc PR B 4
O1* O 0.260(4) 0.111(2) 0.510(2) 0.038(13) Uani 0.20 1 d PDU B 5
C18* C 0.247(7) 0.044(3) 0.540(4) 0.05(3) Uani 0.20 1 d PDU B 5
H18E H 0.1784 0.0362 0.5447 0.064 Uiso 0.20 1 calc PR B 5
H18F H 0.2737 0.0473 0.5822 0.064 Uiso 0.20 1 calc PR B 5
C19* C 0.287(4) -0.022(4) 0.511(3) 0.053(17) Uani 0.20 1 d PDU B 5
H19E H 0.3483 -0.0144 0.4896 0.064 Uiso 0.20 1 calc PR B 5
H19F H 0.2914 -0.0620 0.5400 0.064 Uiso 0.20 1 calc PR B 5
O2* O 0.209(3) -0.028(2) 0.468(2) 0.037(13) Uani 0.20 1 d PDU B 5
C20* C 0.237(5) -0.093(3) 0.438(2) 0.024(17) Uani 0.20 1 d PDU B 5
H20E H 0.2256 -0.1328 0.4668 0.029 Uiso 0.20 1 calc PR B 5
H20F H 0.3044 -0.0917 0.4275 0.029 Uiso 0.20 1 calc PR B 5
C21* C 0.177(4) -0.100(3) 0.380(2) 0.041(14) Uani 0.20 1 d PDU B 5
H21E H 0.1833 -0.1486 0.3637 0.049 Uiso 0.20 1 calc PR B 5
H21F H 0.1100 -0.0926 0.3908 0.049 Uiso 0.20 1 calc PR B 5
O3* O 0.205(3) -0.051(2) 0.332(2) 0.049(13) Uani 0.20 1 d PDU B 5
C22* C 0.152(4) -0.061(3) 0.275(2) 0.030(17) Uani 0.20 1 d PDU B 5
H22E H 0.0846 -0.0517 0.2813 0.036 Uiso 0.20 1 calc PR B 5
H22F H 0.1593 -0.1103 0.2600 0.036 Uiso 0.20 1 calc PR B 5
C23* C 0.193(4) -0.011(2) 0.227(3) 0.047(14) Uani 0.20 1 d PDU B 5
H23E H 0.2621 -0.0154 0.2225 0.056 Uiso 0.20 1 calc PR B 5
H23F H 0.1629 -0.0158 0.1854 0.056 Uiso 0.20 1 calc PR B 5
O4* O 0.167(3) 0.0542(17) 0.2568(17) 0.026(9) Uani 0.20 1 d PDU B 5
C24* C 0.180(4) 0.111(2) 0.213(2) 0.028(13) Uani 0.20 1 d PDU B 5
H24E H 0.1521 0.1007 0.1722 0.033 Uiso 0.20 1 calc PR B 5
H24F H 0.2478 0.1228 0.2080 0.033 Uiso 0.20 1 calc PR B 5
C25* C 0.127(5) 0.168(4) 0.247(4) 0.09(3) Uani 0.20 1 d PDU B 5
H25E H 0.1081 0.2058 0.2180 0.107 Uiso 0.20 1 calc PR B 5
H25F H 0.0705 0.1493 0.2677 0.107 Uiso 0.20 1 calc PR B 5
O5* O 0.193(4) 0.195(3) 0.293(2) 0.064(17) Uani 0.20 1 d PDU B 5
C26* C 0.151(5) 0.254(3) 0.325(3) 0.056(19) Uani 0.20 1 d PDU B 5
H26E H 0.0848 0.2437 0.3362 0.067 Uiso 0.20 1 calc PR B 5
H26F H 0.1509 0.2961 0.2972 0.067 Uiso 0.20 1 calc PR B 5
C27* C 0.210(6) 0.268(4) 0.382(3) 0.09(3) Uani 0.20 1 d PDU B 5
H27E H 0.2777 0.2667 0.3723 0.104 Uiso 0.20 1 calc PR B 5
H27F H 0.1941 0.3137 0.4010 0.104 Uiso 0.20 1 calc PR B 5
O6* O 0.185(3) 0.211(2) 0.424(2) 0.054(14) Uani 0.20 1 d PDU B 5
C28* C 0.232(4) 0.232(3) 0.481(2) 0.030(13) Uani 0.20 1 d PDU B 5
H28E H 0.2047 0.2767 0.4960 0.036 Uiso 0.20 1 calc PR B 5
H28F H 0.2994 0.2391 0.4731 0.036 Uiso 0.20 1 calc PR B 5
C29* C 0.220(7) 0.177(3) 0.531(3) 0.10(3) Uani 0.20 1 d PDU B 5
H29E H 0.2519 0.1918 0.5699 0.121 Uiso 0.20 1 calc PR B 5
H29F H 0.1520 0.1701 0.5408 0.121 Uiso 0.20 1 calc PR B 5

loop_
_atom_site_aniso_label
_atom_site_aniso_U_11
_atom_site_aniso_U_22
_atom_site_aniso_U_33
_atom_site_aniso_U_23
_atom_site_aniso_U_13
_atom_site_aniso_U_12
Rb1 0.0461(5) 0.0323(4) 0.0185(4) 0.0030(4) -0.0018(4) 0.0030(5)
C1 0.040(6) 0.030(5) 0.030(5) 0.000(4) -0.002(5) 0.005(5)
C2 0.026(5) 0.050(6) 0.031(5) 0.012(5) 0.005(5) 0.008(4)
C3 0.044(6) 0.048(7) 0.038(6) -0.002(5) -0.006(5) 0.001(6)
C4 0.046(7) 0.045(6) 0.053(7) -0.002(6) -0.001(6) 0.000(5)
C5 0.038(6) 0.029(6) 0.061(7) 0.009(5) -0.001(6) 0.002(5)
C6 0.041(6) 0.044(6) 0.030(5) 0.008(5) 0.003(5) -0.003(5)
C7 0.032(5) 0.034(5) 0.027(5) -0.003(4) -0.003(4) 0.005(4)
C8 0.033(5) 0.031(5) 0.032(5) 0.002(4) 0.009(4) -0.001(4)
C9 0.042(6) 0.062(8) 0.030(5) 0.008(5) 0.009(5) 0.008(6)
C10 0.094(10) 0.022(5) 0.049(6) 0.014(6) 0.024(8) 0.024(6)
C11 0.086(9) 0.030(6) 0.049(7) 0.008(5) 0.025(7) -0.005(6)
C12 0.046(7) 0.045(7) 0.040(6) -0.014(5) 0.018(5) 0.001(5)
C13 0.044(6) 0.039(6) 0.030(5) 0.010(5) 0.006(5) 0.006(5)
O7 0.137(11) 0.131(11) 0.127(11) -0.006(7) -0.022(7) 0.010(7)
C14 0.043(7) 0.052(8) 0.041(7) -0.004(6) -0.001(6) 0.010(6)
C15 0.045(8) 0.048(8) 0.042(8) 0.011(6) 0.001(6) 0.002(6)
C16 0.119(14) 0.115(14) 0.117(14) 0.001(8) -0.001(8) 0.002(8)
C17 0.085(10) 0.088(10) 0.077(10) -0.002(7) -0.003(7) 0.006(7)
O7' 0.051(10) 0.060(11) 0.061(11) 0.008(7) -0.001(7) -0.001(7)
C14' 0.21(5) 0.21(5) 0.21(5) 0.000(8) 0.002(8) 0.001(8)
C15' 0.16(4) 0.16(4) 0.16(4) 0.001(8) -0.002(8) -0.001(8)
C16' 0.10(2) 0.10(2) 0.10(2) 0.002(8) -0.003(8) -0.002(8)
C17' 0.036(11) 0.038(11) 0.041(11) 0.001(7) -0.005(7) -0.001(7)
O1 0.036(8) 0.034(9) 0.032(9) 0.006(7) 0.005(6) -0.006(7)
C18 0.037(9) 0.036(9) 0.034(9) 0.007(7) -0.004(7) 0.001(7)
C19 0.041(14) 0.038(14) 0.044(14) 0.005(7) 0.000(8) -0.001(8)
O2 0.038(8) 0.029(8) 0.037(9) -0.001(7) 0.002(7) 0.000(6)
C20 0.044(10) 0.034(9) 0.040(10) -0.004(7) 0.002(7) 0.001(7)
C21 0.021(9) 0.016(9) 0.020(9) -0.007(7) -0.006(7) 0.005(7)
O3 0.019(7) 0.015(8) 0.020(7) -0.002(6) -0.004(6) 0.009(6)
C22 0.027(8) 0.029(9) 0.021(8) -0.002(7) -0.005(7) -0.001(7)
C23 0.028(9) 0.034(9) 0.022(8) 0.002(7) -0.002(7) 0.003(7)
O4 0.027(8) 0.025(9) 0.028(9) 0.006(6) -0.005(6) -0.001(7)
C24 0.046(10) 0.038(10) 0.043(10) 0.005(7) -0.003(7) 0.003(7)
C25 0.040(10) 0.037(10) 0.046(11) 0.005(7) -0.004(8) 0.003(7)
O5 0.031(8) 0.026(7) 0.028(8) -0.002(6) -0.003(6) 0.001(6)
C26 0.042(9) 0.035(9) 0.042(9) 0.000(7) -0.001(7) -0.008(7)
C27 0.041(10) 0.044(10) 0.042(10) -0.001(7) 0.003(7) 0.000(7)
O6 0.021(7) 0.032(8) 0.021(7) 0.000(6) 0.000(6) 0.008(6)
C28 0.033(8) 0.036(9) 0.027(8) 0.003(7) -0.002(7) 0.002(7)
C29 0.033(13) 0.034(13) 0.031(13) 0.002(7) -0.003(7) 0.006(7)
O1' 0.018(7) 0.014(8) 0.017(8) -0.008(6) -0.005(6) 0.005(6)
C18' 0.015(7) 0.007(7) 0.010(7) 0.001(6) -0.004(6) -0.003(6)
C19' 0.018(8) 0.014(7) 0.013(7) 0.002(6) -0.003(6) 0.003(6)
O2' 0.014(7) 0.019(7) 0.009(7) 0.005(6) -0.004(6) -0.004(6)
C20' 0.017(7) 0.003(7) 0.010(7) -0.004(6) -0.005(6) -0.002(6)
C21' 0.011(6) 0.006(6) 0.007(6) -0.001(4) 0.000(4) -0.001(4)
O3' 0.022(8) 0.014(8) 0.016(8) -0.002(6) -0.003(6) -0.003(7)
C22' 0.013(6) 0.009(6) 0.007(5) -0.001(4) 0.000(4) 0.002(4)
C23' 0.017(6) 0.012(6) 0.014(6) 0.001(4) -0.002(4) 0.000(4)
O4' 0.025(7) 0.009(8) 0.013(7) -0.002(6) -0.005(6) 0.009(6)
C24' 0.042(9) 0.031(9) 0.029(9) 0.003(7) -0.005(7) 0.004(7)
C25' 0.035(9) 0.022(8) 0.028(9) -0.004(7) -0.005(7) -0.003(7)
O5' 0.029(7) 0.018(7) 0.017(7) 0.004(6) -0.003(6) -0.005(6)
C26' 0.036(8) 0.021(8) 0.036(8) -0.009(7) 0.000(7) 0.000(7)
C27' 0.023(8) 0.017(8) 0.013(7) 0.001(7) 0.001(6) 0.004(7)
O6' 0.031(8) 0.014(7) 0.016(7) -0.006(6) -0.007(6) 0.004(6)
C28' 0.030(8) 0.023(8) 0.009(7) -0.005(7) -0.001(7) 0.004(7)
C29' 0.020(7) 0.010(7) 0.013(7) -0.005(6) -0.008(6) 0.006(6)
O1* 0.041(14) 0.036(14) 0.037(14) -0.001(8) 0.002(8) -0.004(8)
C18* 0.05(4) 0.05(4) 0.05(4) 0.000(8) -0.002(8) -0.001(8)
C19* 0.054(18) 0.053(18) 0.052(18) 0.003(8) -0.001(8) 0.001(8)
O2* 0.037(14) 0.038(15) 0.037(15) -0.001(8) 0.000(8) -0.001(8)
C20* 0.024(18) 0.024(18) 0.024(18) 0.005(8) 0.001(8) -0.001(8)
C21* 0.039(16) 0.041(16) 0.042(16) -0.001(8) 0.001(8) 0.002(8)
O3* 0.047(14) 0.052(15) 0.050(15) 0.005(8) -0.003(8) 0.002(8)
C22* 0.031(19) 0.030(19) 0.030(19) -0.003(8) 0.002(8) 0.000(8)
C23* 0.047(16) 0.046(16) 0.047(16) 0.001(8) 0.002(8) -0.001(8)
O4* 0.028(11) 0.029(12) 0.022(11) 0.002(8) 0.005(7) -0.002(8)
C24* 0.027(14) 0.031(14) 0.026(14) 0.001(8) -0.003(8) -0.002(8)
C25* 0.09(3) 0.09(3) 0.09(3) 0.004(8) 0.001(8) 0.001(8)
O5* 0.066(18) 0.064(19) 0.063(18) 0.000(8) 0.000(8) 0.002(8)
C26* 0.06(2) 0.05(2) 0.06(2) 0.002(8) 0.001(8) 0.001(8)
C27* 0.09(3) 0.09(3) 0.09(3) 0.001(8) 0.000(8) 0.001(8)
O6* 0.054(15) 0.053(15) 0.055(15) -0.005(8) 0.000(8) -0.001(8)
C28* 0.032(15) 0.027(14) 0.032(14) -0.002(8) 0.002(8) -0.002(8)
C29* 0.10(3) 0.10(3) 0.10(3) -0.004(8) 0.000(8) 0.000(8)

loop_
_atom_type_symbol
_atom_type_description
_atom_type_scat_dispersion_real
_atom_type_scat_dispersion_imag
_atom_type_scat_source
C C 0.0033 0.0016 'International Tables Vol C Tables 4.2.6.8 and 6.1.1.4'
H H 0.0000 0.0000 'International Tables Vol C Tables 4.2.6.8 and 6.1.1.4'
O O 0.0106 0.0060 'International Tables Vol C Tables 4.2.6.8 and 6.1.1.4'
Rb Rb -0.9393 2.9676 'International Tables Vol C Tables 4.2.6.8 and 6.1.1.4'

loop_
_geom_angle_atom_site_label_1
_geom_angle_atom_site_label_2
_geom_angle_atom_site_label_3
_geom_angle
O2 Rb1 O3* 22.6(10)
O2 Rb1 O6' 107.5(6)
O3* Rb1 O6' 129.4(10)
O2 Rb1 O4* 78.5(8)
O3* Rb1 O4* 56.4(11)
O6' Rb1 O4* 156.5(8)
O2 Rb1 O6* 140.8(11)
O3* Rb1 O6* 147.2(13)
O6' Rb1 O6* 49.8(9)
O4* Rb1 O6* 111.3(11)
O2 Rb1 O5' 152.0(6)
O3* Rb1 O5' 150.6(10)
O6' Rb1 O5' 60.6(6)
O4* Rb1 O5' 103.4(8)
O6* Rb1 O5' 13.3(9)
O2 Rb1 O4' 126.3(6)
O3* Rb1 O4' 104.4(10)
O6' Rb1 O4' 119.8(6)
O4* Rb1 O4' 48.1(8)
O6* Rb1 O4' 70.7(9)
O5' Rb1 O4' 59.2(5)
O2 Rb1 O6 116.3(6)
O3* Rb1 O6 136.8(10)
O6' Rb1 O6 12.7(4)
O4* Rb1 O6 145.3(8)
O6* Rb1 O6 37.2(9)
O5' Rb1 O6 48.5(5)
O4' Rb1 O6 107.6(6)
O2 Rb1 O5* 136.5(11)
O3* Rb1 O5* 115.4(14)
O6' Rb1 O5* 108.0(11)
O4* Rb1 O5* 59.2(12)
O6* Rb1 O5* 59.3(13)
O5' Rb1 O5* 47.5(10)
O4' Rb1 O5* 11.8(9)
O6 Rb1 O5* 96.0(11)
O2 Rb1 O3 58.7(6)
O3* Rb1 O3 36.9(9)
O6' Rb1 O3 153.1(6)
O4* Rb1 O3 19.9(8)
O6* Rb1 O3 124.6(9)
O5' Rb1 O3 119.6(5)
O4' Rb1 O3 67.7(5)
O6 Rb1 O3 148.8(5)
O5* Rb1 O3 78.5(11)
O2 Rb1 O4 118.1(6)
O3* Rb1 O4 96.0(10)
O6' Rb1 O4 128.4(6)
O4* Rb1 O4 39.7(8)
O6* Rb1 O4 79.0(10)
O5' Rb1 O4 67.8(6)
O4' Rb1 O4 8.7(5)
O6 Rb1 O4 116.1(6)
O5* Rb1 O4 20.5(11)
O3 Rb1 O4 59.4(5)
O2 Rb1 O1 58.8(6)
O3* Rb1 O1 80.5(10)
O6' Rb1 O1 48.9(6)
O4* Rb1 O1 129.4(8)
O6* Rb1 O1 90.0(10)
O5' Rb1 O1 103.2(6)
O4' Rb1 O1 151.8(7)
O6 Rb1 O1 57.8(6)
O5* Rb1 O1 145.0(11)
O3 Rb1 O1 111.2(6)
O4 Rb1 O1 154.0(7)
C2 C1 C8 133.0(9)
C7 C2 C1 127.2(10)
C7 C2 C3 113.7(9)
C1 C2 C3 119.1(9)
C7 C2 Rb1 72.2(5)
C1 C2 Rb1 118.8(6)
C3 C2 Rb1 80.3(6)
C4 C3 C2 123.5(10)
C4 C3 Rb1 78.1(7)
C2 C3 Rb1 75.6(6)
C3 C4 C5 120.8(11)
C3 C4 Rb1 79.5(7)
C5 C4 Rb1 72.4(6)
C4 C5 C6 117.3(10)
C4 C5 Rb1 84.3(7)
C6 C5 Rb1 74.6(6)
C7 C6 C5 121.7(9)
C7 C6 Rb1 79.3(6)
C5 C6 Rb1 80.6(6)
C6 C7 C2 122.9(10)
C6 C7 Rb1 76.6(6)
C2 C7 Rb1 83.9(6)
C9 C8 C1 120.9(9)
C9 C8 C13 113.9(9)
C1 C8 C13 125.1(9)
C10 C9 C8 123.2(11)
C9 C10 C11 122.4(11)
C10 C11 C12 116.1(11)
C13 C12 C11 122.7(11)
C12 C13 C8 121.6(10)
C17 O7 C14 108.5(18)
O7 C14 C15 110.6(16)
C14 C15 C16 102.2(17)
C17 C16 C15 105(2)
O7 C17 C16 109(2)
C17' O7' C14' 96(4)
C17' O7' Rb1 138(2)
C14' O7' Rb1 108(4)
O7' C14' C15' 112(5)
C14' C15' C16' 84(5)
C17' C16' C15' 91(4)
O7' C17' C16' 96(3)
C18 O1 C29 112(2)
C18 O1 Rb1 100.0(16)
C29 O1 Rb1 108.9(19)
O1 C18 C19 112(3)
O2 C19 C18 103(2)
C20 O2 C19 107(2)
C20 O2 Rb1 121.6(17)
C19 O2 Rb1 124.3(18)
O2 C20 C21 108(2)
O2 C20 Rb1 39.1(12)
C21 C20 Rb1 77.6(13)
O3 C21 C20 106.7(19)
O3 C21 Rb1 46.1(11)
C20 C21 Rb1 78.8(13)
C22 O3 C21 112.1(18)
C22 O3 Rb1 109.7(15)
C21 O3 Rb1 112.7(14)
O3 C22 C23 107.4(19)
O3 C22 Rb1 48.4(12)
C23 C22 Rb1 82.4(13)
O4 C23 C22 110(2)
O4 C23 Rb1 44.8(12)
C22 C23 Rb1 74.1(12)
C24 O4 C23 112(2)
C24 O4 Rb1 119.1(17)
C23 O4 Rb1 114.9(15)
O4 C24 C25 111(2)
O5 C25 C24 109(2)
O5 C25 Rb1 50.5(13)
C24 C25 Rb1 82.1(15)
C26 O5 C25 111.3(19)
C26 O5 Rb1 110.2(15)
C25 O5 Rb1 107.7(16)
O5 C26 C27 110(2)
O5 C26 Rb1 48.9(12)
C27 C26 Rb1 82.0(14)
O6 C27 C26 106(2)
C28 O6 C27 104.9(18)
C28 O6 Rb1 118.2(15)
C27 O6 Rb1 120.6(13)
O6 C28 C29 105(2)
O1 C29 C28 105(2)
O1 C29 Rb1 49.3(15)
C28 C29 Rb1 82.5(15)
C18' O1' C29' 111.4(17)
C18' O1' Rb1 106.5(14)
C29' O1' Rb1 102.6(14)
O1' C18' C19' 111.8(17)
O1' C18' Rb1 51.4(11)
C19' C18' Rb1 85.6(10)
O2' C19' C18' 106.1(15)
C20' O2' C19' 112.1(17)
C20' O2' Rb1 117.6(12)
C19' O2' Rb1 118.3(13)
O2' C20' C21' 110.4(15)
O3' C21' C20' 106.7(16)
C22' O3' C21' 112.2(17)
C22' O3' Rb1 108.2(14)
C21' O3' Rb1 111.2(13)
O3' C22' C23' 111.8(16)
O3' C22' Rb1 50.2(11)
C23' C22' Rb1 82.8(11)
O4' C23' C22' 108.4(17)
C24' O4' C23' 109.3(18)
C24' O4' Rb1 116.4(15)
C23' O4' Rb1 120.3(14)
O4' C24' C25' 108(2)
O4' C24' Rb1 43.5(11)
C25' C24' Rb1 74.4(13)
O5' C25' C24' 107.4(19)
O5' C25' Rb1 47.2(11)
C24' C25' Rb1 81.9(13)
C25' O5' C26' 110.8(17)
C25' O5' Rb1 111.3(14)
C26' O5' Rb1 106.9(13)
O5' C26' C27' 106.3(18)
O5' C26' Rb1 50.3(11)
C27' C26' Rb1 81.9(12)
O6' C27' C26' 106.4(18)
O6' C27' Rb1 41.8(10)
C26' C27' Rb1 73.9(11)
C28' O6' C27' 109.3(17)
C28' O6' Rb1 121.7(13)
C27' O6' Rb1 117.7(14)
O6' C28' C29' 104.0(18)
O6' C28' Rb1 39.1(9)
C29' C28' Rb1 72.2(10)
O1' C29' C28' 106.2(17)
O1' C29' Rb1 54.3(12)
C28' C29' Rb1 83.8(11)
C29* O1* C18* 125(5)
C29* O1* Rb1 117(4)
C18* O1* Rb1 105(4)
O1* C18* C19* 120(6)
O2* C19* C18* 92(5)
C19* O2* C20* 98(5)
C19* O2* Rb1 103(4)
C20* O2* Rb1 105(3)
O2* C20* C21* 107(4)
O3* C21* C20* 112(4)
C21* O3* C22* 112(4)
C21* O3* Rb1 116(3)
C22* O3* Rb1 121(3)
O3* C22* C23* 107(4)
O4* C23* C22* 98(4)
O4* C23* Rb1 43(2)
C22* C23* Rb1 79(3)
C23* O4* C24* 108(4)
C23* O4* Rb1 117(3)
C24* O4* Rb1 112(3)
O4* C24* C25* 99(5)
O4* C24* Rb1 46(2)
C25* C24* Rb1 78(3)
O5* C25* C24* 105(5)
O5* C25* Rb1 49(4)
C24* C25* Rb1 78(3)
C25* O5* C26* 109(5)
C25* O5* Rb1 109(5)
C26* O5* Rb1 115(4)
O5* C26* C27* 107(6)
O5* C26* Rb1 45(3)
C27* C26* Rb1 73(4)
O6* C27* C26* 104(5)
O6* C27* Rb1 48(3)
C26* C27* Rb1 83(4)
C27* O6* C28* 102(4)
C27* O6* Rb1 109(4)
C28* O6* Rb1 114(3)
O6* C28* C29* 111(5)
O6* C28* Rb1 45(3)
C29* C28* Rb1 85(3)
O1* C29* C28* 109(5)

loop_
_geom_bond_atom_site_label_1
_geom_bond_atom_site_label_2
_geom_bond_distance
Rb1 O2 2.76(2)
Rb1 O3* 2.77(4)
Rb1 O6' 2.766(17)
Rb1 O4* 2.82(4)
Rb1 O6* 2.85(5)
Rb1 O5' 2.87(2)
Rb1 O4' 2.88(2)
Rb1 O6 2.885(19)
Rb1 O5* 2.89(6)
Rb1 O3 2.89(2)
Rb1 O4 2.91(2)
Rb1 O1 2.94(2)
C1 C2 1.419(13)
C1 C8 1.423(13)
C2 C7 1.397(13)
C2 C3 1.449(15)
C3 C4 1.356(15)
C4 C5 1.381(16)
C5 C6 1.414(15)
C6 C7 1.362(14)
C8 C9 1.405(14)
C8 C13 1.427(14)
C9 C10 1.371(16)
C10 C11 1.375(17)
C11 C12 1.387(16)
C12 C13 1.378(14)
O7 C17 1.387(17)
O7 C14 1.443(18)
C14 C15 1.505(16)
C15 C16 1.535(18)
C16 C17 1.505(18)
O7' C17' 1.443(19)
O7' C14' 1.45(2)
C14' C15' 1.51(2)
C15' C16' 1.54(2)
C16' C17' 1.51(2)
O1 C18 1.440(18)
O1 C29 1.441(19)
C18 C19 1.514(19)
C19 O2 1.439(19)
O2 C20 1.437(18)
C20 C21 1.516(18)
C21 O3 1.452(17)
O3 C22 1.437(17)
C22 C23 1.507(18)
C23 O4 1.435(18)
O4 C24 1.423(18)
C24 C25 1.516(19)
C25 O5 1.451(18)
O5 C26 1.423(17)
C26 C27 1.520(18)
C27 O6 1.456(18)
O6 C28 1.446(17)
C28 C29 1.531(19)
O1' C18' 1.435(17)
O1' C29' 1.438(17)
C18' C19' 1.504(17)
C19' O2' 1.434(17)
O2' C20' 1.431(17)
C20' C21' 1.503(17)
C21' O3' 1.439(17)
O3' C22' 1.435(17)
C22' C23' 1.509(17)
C23' O4' 1.439(17)
O4' C24' 1.431(18)
C24' C25' 1.516(18)
C25' O5' 1.431(18)
O5' C26' 1.442(17)
C26' C27' 1.526(17)
C27' O6' 1.453(17)
O6' C28' 1.440(17)
C28' C29' 1.524(17)
O1* C29* 1.45(2)
O1* C18* 1.46(2)
C18* C19* 1.51(2)
C19* O2* 1.44(2)
O2* C20* 1.45(2)
C20* C21* 1.52(2)
C21* O3* 1.45(2)
O3* C22* 1.46(2)
C22* C23* 1.53(2)
C23* O4* 1.45(2)
O4* C24* 1.45(2)
C24* C25* 1.52(2)
C25* O5* 1.44(2)
O5* C26* 1.45(2)
C26* C27* 1.52(2)
C27* O6* 1.44(2)
O6* C28* 1.45(2)
C28* C29* 1.52(2)
